data_7202917
loop_
_publ_author_name
'Imai, Yoshitane'
'Kawaguchi, Kakuhiro'
'Asai, Katuzo'
'Sato, Tomohiro'
'Kuroda, Reiko'
'Matsubara, Yoshio'

_publ_section_title
;
 Chiral channel-like cavity which is tunable via changes in 21-column
 packing structure
;
_journal_issue 6
_journal_name_full CrystEngComm
_journal_page_first 467
_journal_paper_doi 10.1039/b705641a
_journal_volume 9
_journal_year 2007
_chemical_formula_sum 'C31 H29 N2 O3'
_chemical_formula_weight 477.56
_chemical_name_systematic
;
?
;
_space_group_IT_number 5
_symmetry_cell_setting monoclinic
_symmetry_space_group_name_Hall 'C 2y'
_symmetry_space_group_name_H-M 'C 1 2 1'
_atom_sites_solution_hydrogens geom
_atom_sites_solution_primary direct
_atom_sites_solution_secondary difmap
_audit_creation_method SHELXL-97
_cell_angle_alpha 90.00
_cell_angle_beta 90.865(7)
_cell_angle_gamma 90.00
_cell_formula_units_Z 4
_cell_length_a 36.751(8)
_cell_length_b 5.6734(12)
_cell_length_c 12.304(3)
_cell_measurement_reflns_used 3632
_cell_measurement_temperature 120(2)
_cell_measurement_theta_max 27.88
_cell_measurement_theta_min 1.66
_cell_volume 2565.1(10)
_computing_cell_refinement 'Bruker SAINT'
_computing_data_collection 'Bruker SMART'
_computing_data_reduction 'Bruker SAINT'
_computing_structure_refinement 'SHELXL-97 (Sheldrick, 1997)'
_computing_structure_solution 'SHELXS-97 (Sheldrick, 1997)'
_diffrn_ambient_temperature 120(2)
_diffrn_measured_fraction_theta_full 0.950
_diffrn_measured_fraction_theta_max 0.950
_diffrn_measurement_device_type 'CCD area detector'
_diffrn_measurement_method '\w scans'
_diffrn_radiation_monochromator graphite
_diffrn_radiation_source 'fine-focus sealed tube'
_diffrn_radiation_type MoK\a
_diffrn_radiation_wavelength 0.71073
_diffrn_reflns_av_R_equivalents 0.0432
_diffrn_reflns_av_sigmaI/netI 0.0881
_diffrn_reflns_limit_h_max 47
_diffrn_reflns_limit_h_min -47
_diffrn_reflns_limit_k_max 6
_diffrn_reflns_limit_k_min -7
_diffrn_reflns_limit_l_max 13
_diffrn_reflns_limit_l_min -15
_diffrn_reflns_number 7883
_diffrn_reflns_theta_full 27.88
_diffrn_reflns_theta_max 27.88
_diffrn_reflns_theta_min 1.66
_exptl_absorpt_coefficient_mu 0.080
_exptl_absorpt_correction_T_max 0.9960
_exptl_absorpt_correction_T_min 0.9537
_exptl_absorpt_correction_type empirical
_exptl_absorpt_process_details 'Bruker SADABS'
_exptl_crystal_colour colorless
_exptl_crystal_density_diffrn 1.237
_exptl_crystal_density_method 'not measured'
_exptl_crystal_description needle
_exptl_crystal_F_000 1012
_exptl_crystal_size_max 0.60
_exptl_crystal_size_mid 0.20
_exptl_crystal_size_min 0.05
_refine_diff_density_max 0.762
_refine_diff_density_min -0.367
_refine_diff_density_rms 0.087
_refine_ls_abs_structure_details 'Flack H D (1983), Acta Cryst. A39, 876-881'
_refine_ls_abs_structure_Flack 0(2)
_refine_ls_extinction_method none
_refine_ls_goodness_of_fit_ref 1.024
_refine_ls_hydrogen_treatment mixed
_refine_ls_matrix_type full
_refine_ls_number_parameters 310
_refine_ls_number_reflns 4913
_refine_ls_number_restraints 58
_refine_ls_restrained_S_all 1.021
_refine_ls_R_factor_all 0.1150
_refine_ls_R_factor_gt 0.0874
_refine_ls_shift/su_max 0.035
_refine_ls_shift/su_mean 0.003
_refine_ls_structure_factor_coef Fsqd
_refine_ls_weighting_details 'calc w=1/[\s^2^(Fo^2^)+(0.1650P)^2^+1.4033P] where P=(Fo^2^+2Fc^2^)/3'
_refine_ls_weighting_scheme calc
_refine_ls_wR_factor_gt 0.2290
_refine_ls_wR_factor_ref 0.2541
_reflns_number_gt 3632
_reflns_number_total 4913
_reflns_threshold_expression >2sigma(I)
_cod_data_source_file b705641a.txt
_cod_data_source_block imai69_4
_cod_depositor_comments
;
The following automatic conversions were performed:
'_symmetry_cell_setting' value 'Monoclinic' changed to 'monoclinic'
according to '/home/saulius/struct/CIF-dictionaries/cif_core.dic'
dictionary named 'cif_core.dic' version 2.4.1 from 2010-06-29.

Automatic conversion script
Id: cif_fix_enum 1527 2010-12-29 10:47:43Z saulius 
;
_cod_original_sg_symbol_H-M C2
_cod_database_code 7202917

loop_
_symmetry_equiv_pos_as_xyz
'x, y, z'
'-x, y, -z'
'x+1/2, y+1/2, z'
'-x+1/2, y+1/2, -z'

loop_
_atom_site_label
_atom_site_type_symbol
_atom_site_fract_x
_atom_site_fract_y
_atom_site_fract_z
_atom_site_U_iso_or_equiv
_atom_site_adp_type
_atom_site_occupancy
_atom_site_symmetry_multiplicity
_atom_site_calc_flag
_atom_site_refinement_flags
_atom_site_disorder_assembly
_atom_site_disorder_group
C1 C 0.8646(3) 0.628(2) 0.1893(9) 0.031(5) Uiso 0.50 1 d PD A 1
C2 C 0.8804(3) 0.820(2) 0.2457(8) 0.032(4) Uiso 0.50 1 d PD A 1
H2 H 0.8658 0.9528 0.2618 0.038 Uiso 0.50 1 calc PR A 1
C3 C 0.9167(2) 0.819(2) 0.2782(8) 0.027(3) Uiso 0.50 1 d PD A 1
H3 H 0.9266 0.9508 0.3158 0.033 Uiso 0.50 1 calc PR A 1
C4 C 0.93838(18) 0.6290(19) 0.2564(7) 0.018(2) Uiso 0.50 1 d PD A 1
C5 C 0.9223(2) 0.439(2) 0.2039(8) 0.027(3) Uiso 0.50 1 d PD A 1
H5 H 0.9364 0.3018 0.1909 0.032 Uiso 0.50 1 calc PR A 1
C6 C 0.8868(2) 0.442(2) 0.1704(8) 0.022(3) Uiso 0.50 1 d PD A 1
H6 H 0.8773 0.3092 0.1325 0.026 Uiso 0.50 1 calc PR A 1
C7 C 0.9775(2) 0.6279(18) 0.2899(7) 0.027(2) Uiso 0.50 1 d PD A 1
C8 C 0.9920(2) 0.4387(17) 0.3461(7) 0.0331(19) Uiso 0.50 1 d PD A 1
H8 H 0.9771 0.3058 0.3602 0.040 Uiso 0.50 1 calc PR A 1
C9 C 1.0282(2) 0.4386(19) 0.3827(8) 0.039(2) Uiso 0.50 1 d PD A 1
H9 H 1.0372 0.3107 0.4250 0.047 Uiso 0.50 1 calc PR A 1
C10 C 1.0508(2) 0.6245(18) 0.3574(8) 0.034(2) Uiso 0.50 1 d PD A 1
H10 H 1.0760 0.6239 0.3759 0.040 Uiso 0.50 1 calc PR A 1
C11 C 1.0351(3) 0.804(2) 0.3056(8) 0.050(3) Uiso 0.50 1 d PD A 1
H11 H 1.0497 0.9380 0.2900 0.059 Uiso 0.50 1 calc PR A 1
C12 C 0.9992(3) 0.809(2) 0.2732(8) 0.045(2) Uiso 0.50 1 d PD A 1
H12 H 0.9898 0.9454 0.2380 0.053 Uiso 0.50 1 calc PR A 1
C13 C 0.8253(3) 0.625(3) 0.1533(9) 0.025(5) Uiso 0.50 1 d PD A 1
H13A H 0.8193 0.4624 0.1307 0.030 Uiso 0.50 1 calc PR A 1
H13B H 0.8104 0.6619 0.2174 0.030 Uiso 0.50 1 calc PR A 1
C14 C 0.8136(3) 0.787(3) 0.0634(10) 0.039(5) Uiso 0.50 1 d PD A 1
O15 O 0.8311(3) 0.981(2) 0.0532(8) 0.034(4) Uiso 0.50 1 d PD A 1
O16 O 0.7853(2) 0.7409(18) 0.0107(7) 0.026(3) Uiso 0.50 1 d PD A 1
C1B C 0.8644(2) 0.679(2) 0.1938(8) 0.020(3) Uiso 0.50 1 d PD B 2
C2B C 0.8775(3) 0.869(2) 0.2550(9) 0.030(4) Uiso 0.50 1 d PD B 2
H2B H 0.8617 0.9972 0.2704 0.036 Uiso 0.50 1 calc PR B 2
C3B C 0.9126(3) 0.874(2) 0.2933(9) 0.037(3) Uiso 0.50 1 d PD B 2
H3B H 0.9207 1.0085 0.3331 0.045 Uiso 0.50 1 calc PR B 2
C4B C 0.9364(2) 0.696(2) 0.2766(9) 0.034(3) Uiso 0.50 1 d PD B 2
C5B C 0.9243(3) 0.509(3) 0.2127(10) 0.045(4) Uiso 0.50 1 d PD B 2
H5B H 0.9404 0.3837 0.1963 0.054 Uiso 0.50 1 calc PR B 2
C6B C 0.8891(3) 0.505(3) 0.1729(11) 0.046(5) Uiso 0.50 1 d PD B 2
H6B H 0.8816 0.3749 0.1292 0.055 Uiso 0.50 1 calc PR B 2
C7B C 0.9744(2) 0.691(2) 0.3207(9) 0.040(3) Uiso 0.50 1 d PD B 2
C8B C 0.9987(5) 0.512(3) 0.2903(14) 0.123(7) Uiso 0.50 1 d PD B 2
H8B H 0.9909 0.3912 0.2418 0.147 Uiso 0.50 1 calc PR B 2
C9B C 1.0351(5) 0.511(4) 0.3322(16) 0.131(8) Uiso 0.50 1 d PD B 2
H9B H 1.0524 0.4003 0.3071 0.158 Uiso 0.50 1 calc PR B 2
C10B C 1.0446(4) 0.678(3) 0.4111(14) 0.081(4) Uiso 0.50 1 d PD B 2
H10B H 1.0661 0.6626 0.4543 0.097 Uiso 0.50 1 calc PR B 2
C11B C 1.0225(4) 0.858(3) 0.4227(14) 0.094(5) Uiso 0.50 1 d PD B 2
H11B H 1.0310 0.9938 0.4606 0.113 Uiso 0.50 1 calc PR B 2
C12B C 0.9879(4) 0.855(3) 0.3821(11) 0.078(4) Uiso 0.50 1 d PD B 2
H12B H 0.9725 0.9827 0.4002 0.094 Uiso 0.50 1 calc PR B 2
C13B C 0.8255(3) 0.671(2) 0.1545(9) 0.022(4) Uiso 0.50 1 d PD B 2
H13C H 0.8204 0.5079 0.1297 0.026 Uiso 0.50 1 calc PR B 2
H13D H 0.8098 0.7007 0.2178 0.026 Uiso 0.50 1 calc PR B 2
C14B C 0.81365(19) 0.8353(18) 0.0652(6) 0.005(2) Uiso 0.50 1 d PD B 2
O15B O 0.8316(2) 1.0259(17) 0.0535(7) 0.019(3) Uiso 0.50 1 d PD B 2
O16B O 0.7861(2) 0.7883(17) 0.0100(6) 0.019(3) Uiso 0.50 1 d PD B 2
C21 C 0.73270(10) 0.8637(8) 0.2588(3) 0.0239(9) Uani 1 1 d . . .
C22 C 0.75246(10) 1.0690(8) 0.2443(3) 0.0251(9) Uani 1 1 d . . .
H22 H 0.7465 1.1717 0.1858 0.030 Uiso 1 1 calc R . .
C23 C 0.78087(11) 1.1253(9) 0.3147(3) 0.0265(9) Uani 1 1 d . . .
H23 H 0.7948 1.2635 0.3024 0.032 Uiso 1 1 calc R . .
C24 C 0.78910(10) 0.9829(9) 0.4023(3) 0.0286(10) Uani 1 1 d . . .
H24 H 0.8080 1.0259 0.4520 0.034 Uiso 1 1 calc R . .
C25 C 0.76950(10) 0.7747(9) 0.4177(3) 0.0281(9) Uani 1 1 d . . .
H25 H 0.7753 0.6732 0.4769 0.034 Uiso 1 1 calc R . .
C26 C 0.74147(10) 0.7179(8) 0.3457(3) 0.0243(9) Uani 1 1 d . . .
H26 H 0.7280 0.5768 0.3562 0.029 Uiso 1 1 calc R . .
C27 C 0.70129(10) 0.7974(8) 0.1829(3) 0.0244(9) Uani 1 1 d . . .
H27 H 0.6934 0.6328 0.1996 0.029 Uiso 1 1 calc R . .
N28 N 0.71265(8) 0.8092(8) 0.0668(2) 0.0268(8) Uani 1 1 d . . .
H28A H 0.7361 0.7593 0.0615 0.040 Uiso 1 1 calc R . .
H28B H 0.7109 0.9605 0.0427 0.040 Uiso 1 1 calc R . .
H28C H 0.6979 0.7150 0.0256 0.040 Uiso 1 1 calc R . .
C29 C 0.65300(10) 0.9236(8) 0.3111(3) 0.0236(9) Uani 1 1 d . . .
C30 C 0.65811(10) 1.0840(8) 0.3941(3) 0.0260(9) Uani 1 1 d . . .
H30 H 0.6713 1.2247 0.3804 0.031 Uiso 1 1 calc R . .
C31 C 0.64450(11) 1.0447(9) 0.4968(3) 0.0293(9) Uani 1 1 d . . .
H31 H 0.6483 1.1581 0.5527 0.035 Uiso 1 1 calc R . .
C32 C 0.62539(10) 0.8406(9) 0.5181(3) 0.0291(10) Uani 1 1 d . . .
H32 H 0.6159 0.8132 0.5883 0.035 Uiso 1 1 calc R . .
C33 C 0.62030(11) 0.6774(9) 0.4366(3) 0.0308(10) Uani 1 1 d . . .
H33 H 0.6075 0.5358 0.4513 0.037 Uiso 1 1 calc R . .
C34 C 0.63366(10) 0.7169(8) 0.3328(3) 0.0274(9) Uani 1 1 d . . .
H34 H 0.6296 0.6039 0.2769 0.033 Uiso 1 1 calc R . .
C35 C 0.66854(10) 0.9671(9) 0.1996(3) 0.0238(9) Uani 1 1 d . . .
H35 H 0.6783 1.1317 0.1990 0.029 Uiso 1 1 calc R . .
N36 N 0.64344(9) 0.9442(9) 0.1075(3) 0.0286(8) Uani 1 1 d . . .
O41 O 0.8925(3) 0.950(2) 0.9300(8) 0.0378(12) Uiso 0.50 1 d P C 1
C42 C 0.9233(4) 0.872(2) 0.9674(12) 0.055(2) Uiso 0.50 1 d PD C 1
H42A H 0.9370 0.7958 0.9082 0.066 Uiso 0.50 1 calc PR C 1
H42B H 0.9191 0.7524 1.0246 0.066 Uiso 0.50 1 calc PR C 1
C43 C 0.9454(8) 1.079(4) 1.0148(17) 0.179(12) Uiso 0.50 1 d PD C 1
H43A H 0.9702 1.0260 1.0359 0.215 Uiso 0.50 1 calc PR C 1
H43B H 0.9334 1.1420 1.0801 0.215 Uiso 0.50 1 calc PR C 1
C44 C 0.9474(5) 1.270(3) 0.9265(16) 0.101(5) Uiso 0.50 1 d PD C 1
H44A H 0.9597 1.4099 0.9562 0.152 Uiso 0.50 1 calc PR C 1
H44B H 0.9228 1.3128 0.9023 0.152 Uiso 0.50 1 calc PR C 1
H44C H 0.9611 1.2100 0.8646 0.152 Uiso 0.50 1 calc PR C 1
O41B O 0.8894(3) 0.930(2) 0.9134(8) 0.0378(12) Uiso 0.50 1 d P D 2
C42B C 0.9266(4) 0.962(3) 0.9711(11) 0.055(2) Uiso 0.50 1 d PD D 2
H42C H 0.9336 1.1300 0.9771 0.066 Uiso 0.50 1 calc PR D 2
H42D H 0.9273 0.8882 1.0441 0.066 Uiso 0.50 1 calc PR D 2
C43B C 0.9502(6) 0.829(6) 0.8904(15) 0.158(10) Uiso 0.50 1 d PD D 2
H43C H 0.9573 0.9384 0.8318 0.190 Uiso 0.50 1 calc PR D 2
H43D H 0.9356 0.7010 0.8569 0.190 Uiso 0.50 1 calc PR D 2
C44B C 0.9846(6) 0.723(6) 0.943(2) 0.168(11) Uiso 0.50 1 d PD D 2
H44D H 0.9979 0.6333 0.8880 0.253 Uiso 0.50 1 calc PR D 2
H44E H 0.9778 0.6174 1.0021 0.253 Uiso 0.50 1 calc PR D 2
H44F H 1.0001 0.8495 0.9713 0.253 Uiso 0.50 1 calc PR D 2
H36A H 0.6275(17) 1.056(13) 0.111(5) 0.050 Uiso 1 1 d . . .
H36B H 0.6288(17) 0.834(13) 0.121(5) 0.050 Uiso 1 1 d . . .

loop_
_atom_site_aniso_label
_atom_site_aniso_U_11
_atom_site_aniso_U_22
_atom_site_aniso_U_33
_atom_site_aniso_U_23
_atom_site_aniso_U_13
_atom_site_aniso_U_12
C21 0.0188(17) 0.033(3) 0.0202(17) -0.0017(16) 0.0017(14) 0.0014(17)
C22 0.0222(18) 0.035(3) 0.0184(17) 0.0002(17) -0.0022(14) 0.0069(18)
C23 0.0252(18) 0.031(3) 0.0233(18) 0.0004(17) 0.0004(15) -0.0021(18)
C24 0.0222(18) 0.041(3) 0.0226(18) -0.0053(18) -0.0009(15) -0.0008(18)
C25 0.0249(19) 0.038(3) 0.0218(18) 0.0003(18) -0.0003(15) 0.0009(19)
C26 0.0241(18) 0.029(2) 0.0193(17) -0.0012(16) 0.0009(14) 0.0015(17)
C27 0.0241(18) 0.029(2) 0.0196(17) -0.0018(17) 0.0008(14) 0.0018(17)
N28 0.0211(15) 0.038(2) 0.0210(15) -0.0047(16) -0.0027(12) 0.0058(16)
C29 0.0221(17) 0.024(2) 0.0242(19) -0.0017(16) -0.0057(15) 0.0070(16)
C30 0.0227(18) 0.027(2) 0.0278(19) -0.0016(17) -0.0011(15) -0.0025(17)
C31 0.030(2) 0.032(3) 0.0259(19) -0.0060(18) -0.0002(16) -0.0014(18)
C32 0.0259(19) 0.037(3) 0.0248(19) 0.0040(18) 0.0028(15) 0.0028(19)
C33 0.028(2) 0.027(3) 0.037(2) 0.0031(19) 0.0005(17) 0.0005(18)
C34 0.0251(19) 0.029(3) 0.028(2) -0.0031(17) -0.0021(16) 0.0004(17)
C35 0.0236(18) 0.032(3) 0.0156(16) -0.0001(16) -0.0014(14) 0.0044(17)
N36 0.0231(16) 0.040(2) 0.0231(16) -0.0038(16) -0.0007(13) 0.0048(17)

loop_
_atom_type_symbol
_atom_type_description
_atom_type_scat_dispersion_real
_atom_type_scat_dispersion_imag
_atom_type_scat_source
C C 0.0033 0.0016 'International Tables Vol C Tables 4.2.6.8 and 6.1.1.4'
H H 0.0000 0.0000 'International Tables Vol C Tables 4.2.6.8 and 6.1.1.4'
N N 0.0061 0.0033 'International Tables Vol C Tables 4.2.6.8 and 6.1.1.4'
O O 0.0106 0.0060 'International Tables Vol C Tables 4.2.6.8 and 6.1.1.4'

loop_
_geom_angle_atom_site_label_1
_geom_angle_atom_site_label_2
_geom_angle_atom_site_label_3
_geom_angle
_geom_angle_site_symmetry_1
_geom_angle_site_symmetry_3
_geom_angle_publ_flag
C6 C1 C2 116.1(9) . . ?
C6 C1 C13 121.3(11) . . ?
C2 C1 C13 122.6(11) . . ?
C3 C2 C1 121.8(12) . . ?
C4 C3 C2 120.4(10) . . ?
C3 C4 C5 117.3(7) . . ?
C3 C4 C7 120.8(9) . . ?
C5 C4 C7 121.9(9) . . ?
C6 C5 C4 122.1(10) . . ?
C1 C6 C5 122.3(11) . . ?
C12 C7 C8 116.9(8) . . ?
C12 C7 C4 122.6(8) . . ?
C8 C7 C4 120.4(8) . . ?
C7 C8 C9 121.4(9) . . ?
C10 C9 C8 120.0(9) . . ?
C11 C10 C9 115.8(9) . . ?
C10 C11 C12 124.2(11) . . ?
C7 C12 C11 121.4(10) . . ?
C14 C13 C1 118.6(10) . . ?
O16 C14 O15 123.1(12) . . ?
O16 C14 C13 119.1(11) . . ?
O15 C14 C13 117.3(10) . . ?
C6B C1B C2B 115.9(9) . . ?
C6B C1B C13B 123.1(11) . . ?
C2B C1B C13B 121.0(10) . . ?
C3B C2B C1B 121.1(12) . . ?
C4B C3B C2B 122.7(12) . . ?
C3B C4B C5B 117.0(9) . . ?
C3B C4B C7B 124.3(11) . . ?
C5B C4B C7B 118.7(10) . . ?
C6B C5B C4B 120.5(12) . . ?
C1B C6B C5B 122.7(13) . . ?
C12B C7B C8B 115.9(11) . . ?
C12B C7B C4B 123.1(11) . . ?
C8B C7B C4B 120.9(12) . . ?
C7B C8B C9B 120.1(16) . . ?
C10B C9B C8B 118.2(17) . . ?
C11B C10B C9B 117.0(14) . . ?
C10B C11B C12B 121.7(16) . . ?
C7B C12B C11B 124.9(14) . . ?
C14B C13B C1B 118.6(9) . . ?
O16B C14B O15B 122.7(8) . . ?
O16B C14B C13B 119.5(9) . . ?
O15B C14B C13B 117.8(7) . . ?
C26 C21 C22 119.0(3) . . ?
C26 C21 C27 119.4(4) . . ?
C22 C21 C27 121.6(4) . . ?
C23 C22 C21 120.4(4) . . ?
C22 C23 C24 120.6(4) . . ?
C23 C24 C25 119.6(4) . . ?
C26 C25 C24 119.3(4) . . ?
C21 C26 C25 121.1(4) . . ?
N28 C27 C21 110.8(3) . . ?
N28 C27 C35 109.0(3) . . ?
C21 C27 C35 110.3(3) . . ?
C30 C29 C34 118.5(4) . . ?
C30 C29 C35 120.9(4) . . ?
C34 C29 C35 120.6(4) . . ?
C29 C30 C31 121.5(4) . . ?
C32 C31 C30 120.0(4) . . ?
C33 C32 C31 119.3(4) . . ?
C32 C33 C34 120.9(4) . . ?
C33 C34 C29 119.8(4) . . ?
N36 C35 C29 116.6(3) . . ?
N36 C35 C27 108.9(3) . . ?
C29 C35 C27 108.8(3) . . ?
O41 C42 C43 109.1(15) . . ?
C42 C43 C44 107.6(12) . . ?
C43B C42B O41B 98.6(12) . . ?
C42B C43B C44B 113.2(13) . . ?

loop_
_geom_bond_atom_site_label_1
_geom_bond_atom_site_label_2
_geom_bond_distance
_geom_bond_site_symmetry_2
_geom_bond_publ_flag
C1 C6 1.356(14) . ?
C1 C2 1.410(15) . ?
C1 C13 1.504(10) . ?
C2 C3 1.386(10) . ?
C3 C4 1.368(14) . ?
C4 C5 1.386(14) . ?
C4 C7 1.489(9) . ?
C5 C6 1.361(10) . ?
C7 C12 1.319(13) . ?
C7 C8 1.380(12) . ?
C8 C9 1.397(11) . ?
C9 C10 1.381(13) . ?
C10 C11 1.329(14) . ?
C11 C12 1.373(13) . ?
C13 C14 1.495(13) . ?
C14 O16 1.243(11) . ?
C14 O15 1.282(13) . ?
C1B C6B 1.369(14) . ?
C1B C2B 1.397(14) . ?
C1B C13B 1.505(9) . ?
C2B C3B 1.368(11) . ?
C3B C4B 1.354(15) . ?
C4B C5B 1.390(16) . ?
C4B C7B 1.492(10) . ?
C5B C6B 1.377(12) . ?
C7B C12B 1.293(15) . ?
C7B C8B 1.405(17) . ?
C8B C9B 1.425(17) . ?
C9B C10B 1.398(18) . ?
C10B C11B 1.311(18) . ?
C11B C12B 1.360(16) . ?
C13B C14B 1.501(12) . ?
C14B O16B 1.240(8) . ?
C14B O15B 1.276(12) . ?
C21 C26 1.386(6) . ?
C21 C22 1.386(6) . ?
C21 C27 1.521(5) . ?
C22 C23 1.383(5) . ?
C23 C24 1.378(6) . ?
C24 C25 1.398(7) . ?
C25 C26 1.386(5) . ?
C27 N28 1.496(5) . ?
C27 C35 1.557(5) . ?
C29 C30 1.378(6) . ?
C29 C34 1.399(6) . ?
C29 C35 1.514(5) . ?
C30 C31 1.385(6) . ?
C31 C32 1.381(7) . ?
C32 C33 1.376(6) . ?
C33 C34 1.393(6) . ?
C35 N36 1.456(5) . ?
O41 C42 1.296(18) . ?
C42 C43 1.538(10) . ?
C43 C44 1.539(10) . ?
O41B C42B 1.543(17) . ?
C42B C43B 1.526(10) . ?
C43B C44B 1.535(10) . ?
